data_7059005
loop_
_publ_author_name
'Eddahmi, Mohammed'
'Moura, Nuno M. M.'
'Bouissane, Latifa'
'Gamouh, Ahmed'
'Faustino, Maria A. F.'
'Cavaleiro, Jos\'e A. S.'
'Paz, Filipe A. A.'
'Mendes, Ricardo F.'
'Lodeiro, Carlos'
'Santos, S\'ergio M.'
'Neves, Maria G. P. M. S.'
'Rakib, El Mostapha'

_publ_section_title
;
 New nitroindazolylacetonitriles: efficient synthetic access via vicarious
 nucleophilic substitution and tautomeric switching mediated by anions
;
_journal_issue 36
_journal_name_full 'New Journal of Chemistry'
_journal_page_first 14355
_journal_paper_doi 10.1039/C9NJ02807B
_journal_volume 43
_journal_year 2019
_chemical_formula_moiety 'C10 H8 N4 O2'
_chemical_formula_sum 'C10 H8 N4 O2'
_chemical_formula_weight 216.20
_space_group_crystal_system monoclinic
_space_group_IT_number 14
_space_group_name_Hall '-P 2ybc'
_space_group_name_H-M_alt 'P 1 21/c 1'
_atom_sites_solution_hydrogens geom
_audit_creation_date '08 May 2019'
_audit_creation_method 'SHELXL-2018/3, manual editing plus enCIFer'
_audit_update_record
;
2019-05-08 deposited with the CCDC.	2019-08-12 downloaded from the CCDC.
;
_cell_angle_alpha 90
_cell_angle_beta 94.857(3)
_cell_angle_gamma 90
_cell_formula_units_Z 4
_cell_length_a 9.5041(12)
_cell_length_b 10.9669(14)
_cell_length_c 9.1780(12)
_cell_measurement_reflns_used 8174
_cell_measurement_temperature 150(2)
_cell_measurement_theta_max 25.36
_cell_measurement_theta_min 2.84
_cell_volume 953.2(2)
_computing_cell_refinement 'SAINT V8.27b (Bruker, 2012a)'
_computing_data_collection 'APEX2 2012.4 (Bruker, 2012b)'
_computing_data_reduction 'SAINT V8.27b (Bruker, 2012a)'
_computing_molecular_graphics 'DIAMOND (Brandenburg, 1999)'
_computing_publication_material 'SHELXL-2018/3 (Sheldrick, 2015)'
_computing_structure_refinement 'SHELXL-2018/3 (Sheldrick, 2015)'
_computing_structure_solution 'SHELXT 2014/5 (Sheldrick, 2014)'
_diffrn_ambient_temperature 150(2)
_diffrn_measured_fraction_theta_full 0.997
_diffrn_measured_fraction_theta_max 0.997
_diffrn_measurement_device_type 'Bruker X8 Kappa CCD APEX II'
_diffrn_measurement_method '\w / \f scans'
_diffrn_radiation_monochromator graphite
_diffrn_radiation_source 'fine-focus sealed tube'
_diffrn_radiation_type MoK\a
_diffrn_radiation_wavelength 0.71073
_diffrn_reflns_av_R_equivalents 0.0231
_diffrn_reflns_av_unetI/netI 0.0116
_diffrn_reflns_Laue_measured_fraction_full 0.997
_diffrn_reflns_Laue_measured_fraction_max 0.997
_diffrn_reflns_limit_h_max 11
_diffrn_reflns_limit_h_min -11
_diffrn_reflns_limit_k_max 13
_diffrn_reflns_limit_k_min -13
_diffrn_reflns_limit_l_max 10
_diffrn_reflns_limit_l_min -11
_diffrn_reflns_number 14743
_diffrn_reflns_point_group_measured_fraction_full 0.997
_diffrn_reflns_point_group_measured_fraction_max 0.997
_diffrn_reflns_theta_full 25.242
_diffrn_reflns_theta_max 25.350
_diffrn_reflns_theta_min 3.716
_diffrn_standards_number 0
_exptl_absorpt_coefficient_mu 0.111
_exptl_absorpt_correction_type multi-scan
_exptl_absorpt_process_details
; 
  SADABS-2016/2
  Reference: Krause, L., Herbst-Irmer, R., Sheldrick G.M. & Stalke D.,
  J. Appl. Cryst. 48 (2015) 3-10.
;
_exptl_crystal_colour Colourless
_exptl_crystal_density_diffrn 1.507
_exptl_crystal_description Needle
_exptl_crystal_F_000 448
_exptl_crystal_size_max 0.190
_exptl_crystal_size_mid 0.090
_exptl_crystal_size_min 0.090
_exptl_transmission_factor_max 0.7452
_exptl_transmission_factor_min 0.6956
_refine_diff_density_max 0.230
_refine_diff_density_min -0.206
_refine_diff_density_rms 0.036
_refine_ls_extinction_method none
_refine_ls_goodness_of_fit_ref 1.044
_refine_ls_hydrogen_treatment constr
_refine_ls_matrix_type full
_refine_ls_number_parameters 146
_refine_ls_number_reflns 1743
_refine_ls_number_restraints 0
_refine_ls_restrained_S_all 1.044
_refine_ls_R_factor_all 0.0341
_refine_ls_R_factor_gt 0.0313
_refine_ls_shift/su_max 0.000
_refine_ls_shift/su_mean 0.000
_refine_ls_structure_factor_coef Fsqd
_refine_ls_weighting_details 'w=1/[\s^2^(Fo^2^)+(0.0443P)^2^+0.3847P] where P=(Fo^2^+2Fc^2^)/3'
_refine_ls_weighting_scheme calc
_refine_ls_wR_factor_gt 0.0837
_refine_ls_wR_factor_ref 0.0863
_reflns_Friedel_coverage 0.000
_reflns_number_gt 1598
_reflns_number_total 1743
_reflns_threshold_expression 'I > 2\s(I)'
_cod_data_source_file c9nj02807b2.cif
_cod_data_source_block 4b
_cod_original_sg_symbol_H-M 'P 21/c'
_cod_database_code 7059005
_shelx_shelxl_version_number 2018/3
_shelx_space_group_comment
;
The symmetry employed for this shelxl refinement is uniquely defined
by the following loop, which should always be used as a source of
symmetry information in preference to the above space-group names.
They are only intended as comments.
;
_shelx_estimated_absorpt_t_min 0.979
_shelx_estimated_absorpt_t_max 0.990

loop_
_space_group_symop_operation_xyz
'x, y, z'
'-x, y+1/2, -z+1/2'
'-x, -y, -z'
'x, -y-1/2, z-1/2'

loop_
_atom_site_label
_atom_site_type_symbol
_atom_site_fract_x
_atom_site_fract_y
_atom_site_fract_z
_atom_site_U_iso_or_equiv
_atom_site_adp_type
_atom_site_occupancy
_atom_site_site_symmetry_order
_atom_site_calc_flag
_atom_site_refinement_flags_posn
_atom_site_refinement_flags_adp
_atom_site_refinement_flags_occupancy
O1 O 0.51561(11) 0.38172(10) 0.72229(11) 0.0382(3) Uani 1 1 d . . .
O2 O 0.58241(11) 0.55602(9) 0.64375(11) 0.0344(3) Uani 1 1 d . . .
N1 N 0.33593(12) 0.17253(12) 0.51433(13) 0.0368(3) Uani 1 1 d . . .
N2 N 0.58761(11) 0.44400(10) 0.64585(11) 0.0245(3) Uani 1 1 d . . .
N3 N 0.97701(10) 0.22188(9) 0.31684(11) 0.0218(2) Uani 1 1 d . . .
N4 N 0.95359(11) 0.10059(10) 0.33949(12) 0.0250(3) Uani 1 1 d . . .
C1 C 0.45205(13) 0.17096(12) 0.55914(13) 0.0250(3) Uani 1 1 d . . .
C2 C 0.60128(12) 0.16507(12) 0.61649(14) 0.0237(3) Uani 1 1 d . . .
H2A H 0.637599 0.081927 0.600698 0.028 Uiso 1 1 calc R U .
H2B H 0.607952 0.180216 0.723186 0.028 Uiso 1 1 calc R U .
C3 C 0.69369(12) 0.25696(11) 0.54481(12) 0.0192(3) Uani 1 1 d . . .
C4 C 0.68607(12) 0.38352(12) 0.55394(13) 0.0209(3) Uani 1 1 d . . .
C5 C 0.77155(13) 0.46327(11) 0.47764(13) 0.0232(3) Uani 1 1 d . . .
H5 H 0.758883 0.548854 0.485779 0.028 Uiso 1 1 calc R U .
C6 C 0.87207(12) 0.41961(12) 0.39239(13) 0.0219(3) Uani 1 1 d . . .
H6 H 0.928924 0.472628 0.340288 0.026 Uiso 1 1 calc R U .
C7 C 0.88643(12) 0.29236(12) 0.38626(12) 0.0192(3) Uani 1 1 d . . .
C8 C 0.79877(12) 0.21224(11) 0.45863(12) 0.0189(3) Uani 1 1 d . . .
C9 C 0.84748(13) 0.09386(11) 0.42294(14) 0.0229(3) Uani 1 1 d . . .
H9 H 0.808574 0.019764 0.455076 0.027 Uiso 1 1 calc R U .
C10 C 1.09206(13) 0.26089(13) 0.23170(14) 0.0262(3) Uani 1 1 d . . .
H10A H 1.148309 0.189836 0.207937 0.039 Uiso 0.5 1 calc R U P
H10B H 1.152210 0.319161 0.288947 0.039 Uiso 0.5 1 calc R U P
H10C H 1.052829 0.299849 0.141107 0.039 Uiso 0.5 1 calc R U P
H10D H 1.087256 0.349394 0.217391 0.039 Uiso 0.5 1 calc R U P
H10E H 1.083355 0.220069 0.136381 0.039 Uiso 0.5 1 calc R U P
H10F H 1.182736 0.239382 0.284221 0.039 Uiso 0.5 1 calc R U P

loop_
_atom_site_aniso_label
_atom_site_aniso_U_11
_atom_site_aniso_U_22
_atom_site_aniso_U_33
_atom_site_aniso_U_23
_atom_site_aniso_U_13
_atom_site_aniso_U_12
O1 0.0384(6) 0.0415(6) 0.0376(6) 0.0002(5) 0.0212(5) 0.0001(5)
O2 0.0402(6) 0.0275(6) 0.0366(6) -0.0080(4) 0.0100(4) 0.0055(4)
N1 0.0250(6) 0.0510(8) 0.0341(7) 0.0075(6) 0.0016(5) -0.0089(5)
N2 0.0222(5) 0.0306(6) 0.0207(5) -0.0033(4) 0.0023(4) 0.0012(4)
N3 0.0193(5) 0.0237(6) 0.0229(5) -0.0008(4) 0.0051(4) 0.0002(4)
N4 0.0248(5) 0.0218(6) 0.0287(6) -0.0001(4) 0.0039(4) 0.0020(4)
C1 0.0254(7) 0.0292(7) 0.0213(6) 0.0038(5) 0.0068(5) -0.0064(5)
C2 0.0206(6) 0.0254(7) 0.0256(7) 0.0054(5) 0.0044(5) -0.0016(5)
C3 0.0157(5) 0.0249(6) 0.0166(6) 0.0024(5) -0.0005(4) -0.0013(5)
C4 0.0181(6) 0.0268(6) 0.0177(6) -0.0025(5) 0.0014(5) 0.0013(5)
C5 0.0239(6) 0.0197(6) 0.0257(6) -0.0021(5) 0.0010(5) -0.0018(5)
C6 0.0204(6) 0.0224(6) 0.0232(6) 0.0009(5) 0.0035(5) -0.0046(5)
C7 0.0160(6) 0.0247(6) 0.0166(6) -0.0004(5) 0.0002(4) -0.0008(4)
C8 0.0169(6) 0.0213(6) 0.0178(6) 0.0014(5) -0.0016(4) -0.0014(4)
C9 0.0214(6) 0.0210(6) 0.0263(6) 0.0017(5) 0.0023(5) -0.0002(5)
C10 0.0206(6) 0.0336(7) 0.0254(6) 0.0005(5) 0.0081(5) -0.0004(5)

loop_
_atom_type_symbol
_atom_type_description
_atom_type_scat_dispersion_real
_atom_type_scat_dispersion_imag
_atom_type_scat_source
C C 0.0033 0.0016 'International Tables Vol C Tables 4.2.6.8 and 6.1.1.4'
H H 0.0000 0.0000 'International Tables Vol C Tables 4.2.6.8 and 6.1.1.4'
N N 0.0061 0.0033 'International Tables Vol C Tables 4.2.6.8 and 6.1.1.4'
O O 0.0106 0.0060 'International Tables Vol C Tables 4.2.6.8 and 6.1.1.4'

loop_
_geom_angle_atom_site_label_1
_geom_angle_atom_site_label_2
_geom_angle_atom_site_label_3
_geom_angle
O1 N2 O2 122.75(11)
O1 N2 C4 119.30(11)
O2 N2 C4 117.94(10)
C7 N3 N4 111.42(10)
C7 N3 C10 128.19(11)
N4 N3 C10 120.34(10)
C9 N4 N3 106.56(10)
N1 C1 C2 178.35(14)
C1 C2 C3 112.97(10)
C1 C2 H2A 109.0
C3 C2 H2A 109.0
C1 C2 H2B 109.0
C3 C2 H2B 109.0
H2A C2 H2B 107.8
C4 C3 C8 114.98(10)
C4 C3 C2 126.79(11)
C8 C3 C2 118.23(11)
C3 C4 C5 123.37(11)
C3 C4 N2 121.54(11)
C5 C4 N2 115.09(11)
C6 C5 C4 121.48(11)
C6 C5 H5 119.3
C4 C5 H5 119.3
C5 C6 C7 116.41(11)
C5 C6 H6 121.8
C7 C6 H6 121.8
N3 C7 C6 130.81(11)
N3 C7 C8 106.81(11)
C6 C7 C8 122.38(11)
C3 C8 C7 121.29(11)
C3 C8 C9 134.69(11)
C7 C8 C9 104.01(10)
N4 C9 C8 111.19(11)
N4 C9 H9 124.4
C8 C9 H9 124.4
N3 C10 H10A 109.5
N3 C10 H10B 109.5
H10A C10 H10B 109.5
N3 C10 H10C 109.5
H10A C10 H10C 109.5
H10B C10 H10C 109.5
N3 C10 H10D 109.5
H10A C10 H10D 141.1
H10B C10 H10D 56.3
H10C C10 H10D 56.3
N3 C10 H10E 109.5
H10A C10 H10E 56.3
H10B C10 H10E 141.1
H10C C10 H10E 56.3
H10D C10 H10E 109.5
N3 C10 H10F 109.5
H10A C10 H10F 56.3
H10B C10 H10F 56.3
H10C C10 H10F 141.1
H10D C10 H10F 109.5
H10E C10 H10F 109.5

loop_
_geom_bond_atom_site_label_1
_geom_bond_atom_site_label_2
_geom_bond_distance
O1 N2 1.2281(14)
O2 N2 1.2296(15)
N1 C1 1.1448(17)
N2 C4 1.4700(15)
N3 C7 1.3556(15)
N3 N4 1.3674(15)
N3 C10 1.4607(15)
N4 C9 1.3191(17)
C1 C2 1.4718(17)
C2 C3 1.5223(16)
C2 H2A 0.9900
C2 H2B 0.9900
C3 C4 1.3927(18)
C3 C8 1.4133(16)
C4 C5 1.4183(17)
C5 C6 1.3714(17)
C5 H5 0.9500
C6 C7 1.4037(18)
C6 H6 0.9500
C7 C8 1.4146(16)
C8 C9 1.4257(17)
C9 H9 0.9500
C10 H10A 0.9800
C10 H10B 0.9800
C10 H10C 0.9800
C10 H10D 0.9800
C10 H10E 0.9800
C10 H10F 0.9800

loop_
_geom_hbond_atom_site_label_D
_geom_hbond_atom_site_label_H
_geom_hbond_atom_site_label_A
_geom_hbond_distance_DH
_geom_hbond_distance_HA
_geom_hbond_distance_DA
_geom_hbond_angle_DHA
_geom_hbond_site_symmetry_A
_geom_hbond_publ_flag
C2 H2B O2 0.99 2.64 3.1577(15) 112.4 2_646 yes
C6 H6 N4 0.95 2.50 3.4368(16) 168.7 2_755 yes
C9 H9 N1 0.95 2.55 3.4749(18) 166.1 3_656 yes
C10 H10F N1 0.98 2.57 3.4673(18) 152.5 1_655 yes

loop_
_geom_torsion_atom_site_label_1
_geom_torsion_atom_site_label_2
_geom_torsion_atom_site_label_3
_geom_torsion_atom_site_label_4
_geom_torsion
C7 N3 N4 C9 0.28(13)
C10 N3 N4 C9 177.94(10)
C1 C2 C3 C4 65.20(16)
C1 C2 C3 C8 -114.45(12)
C8 C3 C4 C5 2.98(17)
C2 C3 C4 C5 -176.67(11)
C8 C3 C4 N2 -176.60(9)
C2 C3 C4 N2 3.74(18)
O1 N2 C4 C3 3.86(16)
O2 N2 C4 C3 -176.98(11)
O1 N2 C4 C5 -175.76(11)
O2 N2 C4 C5 3.41(15)
C3 C4 C5 C6 -2.22(18)
N2 C4 C5 C6 177.39(10)
C4 C5 C6 C7 -0.65(17)
N4 N3 C7 C6 -179.63(12)
C10 N3 C7 C6 2.9(2)
N4 N3 C7 C8 0.06(12)
C10 N3 C7 C8 -177.38(11)
C5 C6 C7 N3 -177.81(11)
C5 C6 C7 C8 2.54(17)
C4 C3 C8 C7 -1.05(15)
C2 C3 C8 C7 178.63(10)
C4 C3 C8 C9 177.44(12)
C2 C3 C8 C9 -2.87(19)
N3 C7 C8 C3 178.56(10)
C6 C7 C8 C3 -1.72(17)
N3 C7 C8 C9 -0.34(12)
C6 C7 C8 C9 179.38(11)
N3 N4 C9 C8 -0.51(13)
C3 C8 C9 N4 -178.14(12)
C7 C8 C9 N4 0.53(13)
